data_4307713
loop_
_publ_author_name
'Kajita, Yuji'
'Arii, Hidekazu'
'Saito, Takahiro'
'Saito, Yamato'
'Nagatomo, Shigenori'
'Kitagawa, Teizo'
'Funahashi, Yasuhiro'
'Ozawa, Tomohiro'
'Masuda, Hideki'

_publ_section_title
;
 Syntheses, Characterization, and Dioxygen Reactivities of Cu(I)
 Complexes with cis,cis-1,3,5-Triaminocyclohexane Derivatives:
 A Cu(III)2O2Intermediate Exhibiting Higher C--H Activation
;
_journal_coden_ASTM INOCAJ
_journal_issue 8
_journal_name_full 'Inorganic Chemistry'
_journal_page_first 3322
_journal_page_last 3335
_journal_paper_doi 10.1021/ic062206s
_journal_volume 46
_journal_year 2007
_chemical_formula_moiety 'C12 H22 Cu F6 N3 O Sb '
_chemical_formula_sum 'C12 H22 Cu F6 N3 O Sb'
_chemical_formula_weight 523.61
_space_group_IT_number 14
_symmetry_cell_setting monoclinic
_symmetry_Int_Tables_number 14
_symmetry_space_group_name_Hall '-P 2yn'
_symmetry_space_group_name_H-M 'P 1 21/n 1'
_cell_angle_alpha 90.0000
_cell_angle_beta 100.5340(9)
_cell_angle_gamma 90.0000
_cell_formula_units_Z 4
_cell_length_a 9.0475(11)
_cell_length_b 18.228(2)
_cell_length_c 11.7273(14)
_cell_measurement_reflns_used 7003
_cell_measurement_temperature 173.1
_cell_measurement_theta_max 27.5
_cell_measurement_theta_min 3.1
_cell_volume 1901.4(4)
_computing_cell_refinement CrystalClear
_computing_data_collection CrystalClear
_computing_data_reduction CrystalStructure
_computing_publication_material 'CrystalStructure 3.7.0'
_computing_structure_refinement CRYSTALS
_computing_structure_solution SHELXS97
_diffrn_detector_area_resol_mean 7.31
_diffrn_measured_fraction_theta_full 0.989
_diffrn_measured_fraction_theta_max 0.989
_diffrn_measurement_device_type 'Rigaku Mercury'
_diffrn_measurement_method \w
_diffrn_radiation_type 'Mo K\a'
_diffrn_radiation_wavelength 0.71070
_diffrn_reflns_av_R_equivalents 0.025
_diffrn_reflns_limit_h_max 11
_diffrn_reflns_limit_h_min -11
_diffrn_reflns_limit_k_max 23
_diffrn_reflns_limit_k_min -18
_diffrn_reflns_limit_l_max 15
_diffrn_reflns_limit_l_min -15
_diffrn_reflns_number 20799
_diffrn_reflns_theta_full 27.48
_diffrn_reflns_theta_max 27.48
_exptl_absorpt_coefficient_mu 2.596
_exptl_absorpt_correction_type none
_exptl_crystal_colour blue
_exptl_crystal_density_diffrn 1.829
_exptl_crystal_density_method 'not measured'
_exptl_crystal_description platelet
_exptl_crystal_F_000 1028.00
_exptl_crystal_size_max 0.20
_exptl_crystal_size_mid 0.20
_exptl_crystal_size_min 0.10
_refine_diff_density_max 2.30
_refine_diff_density_min -0.68
_refine_ls_extinction_method none
_refine_ls_goodness_of_fit_ref 1.023
_refine_ls_hydrogen_treatment refall
_refine_ls_number_parameters 233
_refine_ls_number_reflns 2887
_refine_ls_R_factor_gt 0.0504
_refine_ls_shift/su_max 0.0000
_refine_ls_structure_factor_coef Fsqd
_refine_ls_weighting_details 'w = 1/[0.0028Fo^2^ + 1.0000\s(Fo^2^)]/(4Fo^2^)'
_refine_ls_weighting_scheme calc
_refine_ls_wR_factor_ref 0.1391
_reflns_number_gt 2887
_reflns_number_total 4328
_reflns_threshold_expression F^2^>2.0\s(F^2^)
_cod_data_source_file ic062206srom20061119_102735.cif
_cod_data_source_block '__EtCYSbF6dec'
_cod_original_cell_volume 1901.5(4)
_cod_original_formula_sum 'C12 H22 Cu F6 N3 O Sb '
_cod_database_code 4307713

loop_
_symmetry_equiv_pos_site_id
_symmetry_equiv_pos_as_xyz
1 +X,+Y,+Z
2 1/2-X,1/2+Y,1/2-Z
3 -X,-Y,-Z
4 1/2+X,1/2-Y,1/2+Z

loop_
_atom_site_label
_atom_site_type_symbol
_atom_site_fract_x
_atom_site_fract_y
_atom_site_fract_z
_atom_site_U_iso_or_equiv
_atom_site_adp_type
_atom_site_occupancy
_atom_site_symmetry_multiplicity
_atom_site_calc_flag
_atom_site_refinement_flags
_atom_site_disorder_assembly
_atom_site_disorder_group
Sb(1) Sb 0.70205(6) 0.17627(2) 0.20974(4) 0.04043(14) Uani 1.00 1 d . . .
Cu(1) Cu 0.58832(8) 0.04129(4) 0.60355(6) 0.02877(18) Uani 1.00 1 d . . .
F(1) F 0.6103(13) 0.2427(6) 0.2815(6) 0.211(4) Uani 1.00 1 d . . .
F(2) F 0.8128(10) 0.1092(5) 0.1391(6) 0.153(3) Uani 1.00 1 d . . .
F(3) F 0.6168(9) 0.2147(3) 0.0665(4) 0.111(2) Uani 1.00 1 d . . .
F(4) F 0.7801(5) 0.1342(3) 0.3536(3) 0.0680(15) Uani 1.00 1 d . . .
F(5) F 0.5487(8) 0.1119(5) 0.1921(7) 0.167(3) Uani 1.00 1 d . . .
F(6) F 0.8751(11) 0.2336(5) 0.2352(8) 0.161(4) Uani 1.00 1 d . . .
O(1) O 0.5648(5) 0.0337(2) 0.4357(3) 0.0414(12) Uani 1.00 1 d . . .
N(1) N 0.8069(7) -0.0197(3) 0.6712(5) 0.0518(18) Uani 1.00 1 d . . .
N(2) N 0.5528(5) 0.0472(2) 0.7694(4) 0.0318(13) Uani 1.00 1 d . . .
N(3) N 0.7051(6) 0.1375(2) 0.6071(4) 0.0380(14) Uani 1.00 1 d . . .
C(1) C 0.8977(8) 0.0197(4) 0.7706(6) 0.054(2) Uani 1.00 1 d . . .
C(2) C 0.8131(8) 0.0227(4) 0.8709(6) 0.054(2) Uani 1.00 1 d . . .
C(3) C 0.6830(7) 0.0759(3) 0.8565(5) 0.0408(17) Uani 1.00 1 d . . .
C(4) C 0.7316(8) 0.1521(4) 0.8217(6) 0.050(2) Uani 1.00 1 d . . .
C(5) C 0.8108(8) 0.1517(4) 0.7179(7) 0.051(2) Uani 1.00 1 d . . .
C(6) C 0.9383(8) 0.0960(4) 0.7323(8) 0.059(2) Uani 1.00 1 d . . .
C(7) C 0.879(3) -0.0538(16) 0.585(2) 0.0856 Uiso 0.40 1 d P . .
C(8) C 0.830(2) -0.0882(11) 0.6632(17) 0.0933 Uiso 0.60 1 d P . .
C(9) C 0.7976(12) -0.1280(6) 0.5464(9) 0.0554 Uiso 0.75 1 d P . .
C(10) C 0.882(3) -0.0019(18) 0.494(2) 0.0539 Uiso 0.25 1 d P . .
C(11) C 0.4078(7) 0.0828(3) 0.7776(5) 0.0387(17) Uani 1.00 1 d . . .
C(12) C 0.3605(8) 0.0762(5) 0.8935(5) 0.054(2) Uani 1.00 1 d . . .
C(13) C 0.6009(8) 0.1997(3) 0.5684(6) 0.0448(19) Uani 1.00 1 d . . .
C(14) C 0.6717(12) 0.2741(4) 0.5586(7) 0.069(2) Uani 1.00 1 d . . .
H(1) H 0.6161 0.0603 0.3852 0.049 Uiso 1.00 1 c R . .
H(2) H 0.5412 -0.0023 0.7915 0.037 Uiso 1.00 1 c R . .
H(3) H 0.7659 0.1328 0.5495 0.046 Uiso 1.00 1 c R . .
H(4) H 0.9884 -0.0067 0.7952 0.062 Uiso 1.00 1 c R . .
H(5) H 0.7750 -0.0249 0.8811 0.062 Uiso 1.00 1 c R . .
H(6) H 0.8823 0.0363 0.9386 0.062 Uiso 1.00 1 c R . .
H(7) H 0.6513 0.0803 0.9291 0.047 Uiso 1.00 1 c R . .
H(8) H 0.6445 0.1820 0.8035 0.057 Uiso 1.00 1 c R . .
H(9) H 0.7981 0.1724 0.8860 0.057 Uiso 1.00 1 c R . .
H(10) H 0.8533 0.1990 0.7126 0.060 Uiso 1.00 1 c R . .
H(11) H 0.9707 0.0913 0.6600 0.071 Uiso 1.00 1 c R . .
H(12) H 1.0185 0.1144 0.7888 0.070 Uiso 1.00 1 c R . .
H(13) H 0.3319 0.0613 0.7207 0.046 Uiso 1.00 1 c R . .
H(14) H 0.4162 0.1335 0.7611 0.046 Uiso 1.00 1 c R . .
H(15) H 0.2999 0.0337 0.8939 0.065 Uiso 1.00 1 c R . .
H(16) H 0.4470 0.0722 0.9528 0.065 Uiso 1.00 1 c R . .
H(17) H 0.3045 0.1184 0.9070 0.065 Uiso 1.00 1 c R . .
H(18) H 0.5448 0.1875 0.4943 0.054 Uiso 1.00 1 c R . .
H(19) H 0.5348 0.2041 0.6224 0.054 Uiso 1.00 1 c R . .
H(20) H 0.7689 0.2679 0.5401 0.081 Uiso 1.00 1 c R . .
H(21) H 0.6800 0.2994 0.6303 0.081 Uiso 1.00 1 c R . .
H(22) H 0.6106 0.3016 0.4992 0.081 Uiso 1.00 1 c R . .

loop_
_atom_site_aniso_label
_atom_site_aniso_U_11
_atom_site_aniso_U_22
_atom_site_aniso_U_33
_atom_site_aniso_U_12
_atom_site_aniso_U_13
_atom_site_aniso_U_23
Sb(1) 0.0627(3) 0.0268(2) 0.0344(2) -0.0050(2) 0.0157(2) 0.00184(17)
Cu(1) 0.0346(4) 0.0262(3) 0.0242(3) -0.0043(2) 0.0019(2) -0.0025(2)
F(1) 0.272(11) 0.248(11) 0.089(5) 0.220(10) -0.033(6) -0.058(6)
F(2) 0.177(8) 0.190(8) 0.080(4) 0.093(6) -0.007(4) -0.057(5)
F(3) 0.191(7) 0.088(4) 0.055(3) 0.033(4) 0.026(3) 0.041(3)
F(4) 0.046(2) 0.111(4) 0.043(2) 0.009(2) -0.0005(19) 0.016(2)
F(5) 0.119(5) 0.182(8) 0.162(7) -0.102(5) -0.077(5) 0.119(6)
F(6) 0.184(9) 0.129(7) 0.163(8) -0.093(6) 0.011(6) 0.038(6)
O(1) 0.058(3) 0.037(2) 0.028(2) -0.018(2) 0.0039(19) -0.0012(17)
N(1) 0.050(3) 0.056(3) 0.046(3) 0.021(2) -0.002(2) -0.013(2)
N(2) 0.033(2) 0.035(2) 0.025(2) 0.000(2) -0.0006(19) -0.001(2)
N(3) 0.042(3) 0.034(2) 0.038(2) -0.011(2) 0.009(2) -0.006(2)
C(1) 0.038(3) 0.063(5) 0.054(4) 0.014(3) -0.006(3) -0.012(3)
C(2) 0.045(4) 0.061(5) 0.048(4) 0.012(3) -0.013(3) -0.015(3)
C(3) 0.044(3) 0.049(3) 0.025(2) 0.005(3) -0.005(2) -0.009(2)
C(4) 0.054(4) 0.045(3) 0.044(3) -0.004(3) -0.008(3) -0.019(3)
C(5) 0.047(4) 0.044(3) 0.059(4) -0.017(3) 0.003(3) -0.012(3)
C(6) 0.036(4) 0.067(5) 0.074(5) -0.007(3) 0.010(3) -0.012(4)
C(11) 0.035(3) 0.046(3) 0.034(3) 0.006(2) 0.003(2) -0.000(2)
C(12) 0.044(4) 0.079(5) 0.039(3) 0.009(3) 0.008(3) -0.007(3)
C(13) 0.063(4) 0.030(3) 0.041(3) -0.010(3) 0.010(3) -0.002(2)
C(14) 0.102(7) 0.036(4) 0.066(5) -0.026(4) 0.005(4) 0.003(3)

loop_
_atom_type_symbol
_atom_type_description
_atom_type_scat_dispersion_real
_atom_type_scat_dispersion_imag
_atom_type_scat_source
C C 0.003 0.002
;
International Tables for Crystallography
(1992, Vol. C, Tables 4.2.6.8 and 6.1.1.4)
;
H H 0.000 0.000
;
International Tables for Crystallography
(1992, Vol. C, Table 6.1.1.4)
;
Cu Cu 0.320 1.265
;
International Tables for Crystallography
(1992, Vol. C, Tables 4.2.6.8 and 6.1.1.4)
;
F F 0.017 0.010
;
International Tables for Crystallography
(1992, Vol. C, Tables 4.2.6.8 and 6.1.1.4)
;
N N 0.006 0.003
;
International Tables for Crystallography
(1992, Vol. C, Tables 4.2.6.8 and 6.1.1.4)
;
O O 0.011 0.006
;
International Tables for Crystallography
(1992, Vol. C, Tables 4.2.6.8 and 6.1.1.4)
;
Sb Sb -0.587 1.546
;
International Tables for Crystallography
(1992, Vol. C, Tables 4.2.6.8 and 6.1.1.4)
;

loop_
_geom_angle_atom_site_label_1
_geom_angle_atom_site_label_2
_geom_angle_atom_site_label_3
_geom_angle
_geom_angle_publ_flag
_geom_angle_site_symmetry_1
_geom_angle_site_symmetry_2
_geom_angle_site_symmetry_3
F(1) Sb(1) F(2) 175.7(4) ? . . .
F(1) Sb(1) F(3) 91.1(3) ? . . .
F(1) Sb(1) F(4) 89.1(3) ? . . .
F(1) Sb(1) F(5) 94.7(4) ? . . .
F(1) Sb(1) F(6) 89.6(5) ? . . .
F(2) Sb(1) F(3) 90.8(3) ? . . .
F(2) Sb(1) F(4) 89.3(2) ? . . .
F(2) Sb(1) F(5) 89.2(4) ? . . .
F(2) Sb(1) F(6) 86.3(4) ? . . .
F(3) Sb(1) F(4) 177.1(2) ? . . .
F(3) Sb(1) F(5) 87.6(3) ? . . .
F(3) Sb(1) F(6) 97.6(3) ? . . .
F(4) Sb(1) F(5) 89.6(3) ? . . .
F(4) Sb(1) F(6) 85.3(3) ? . . .
F(5) Sb(1) F(6) 173.2(4) ? . . .
O(1) Cu(1) O(1) 76.63(19) ? . . 65603
O(1) Cu(1) N(1) 104.2(2) ? . . .
O(1) Cu(1) N(2) 164.9(2) ? . . .
O(1) Cu(1) N(3) 92.4(2) ? . . .
O(1) Cu(1) N(1) 106.0(2) ? 65603 . .
O(1) Cu(1) N(2) 91.92(19) ? 65603 . .
O(1) Cu(1) N(3) 162.39(19) ? 65603 . .
N(1) Cu(1) N(2) 88.4(2) ? . . .
N(1) Cu(1) N(3) 90.0(2) ? . . .
N(2) Cu(1) N(3) 96.1(2) ? . . .
Cu(1) O(1) Cu(1) 103.4(2) ? . . 65603
Cu(1) N(1) C(1) 110.9(4) ? . . .
Cu(1) N(1) C(7) 116.1(11) ? . . .
Cu(1) N(1) C(8) 126.5(9) ? . . .
C(1) N(1) C(7) 120.3(12) ? . . .
C(1) N(1) C(8) 117.4(9) ? . . .
C(7) N(1) C(8) 54.9(16) ? . . .
Cu(1) N(2) C(3) 115.3(4) ? . . .
Cu(1) N(2) C(11) 112.4(3) ? . . .
C(3) N(2) C(11) 113.3(4) ? . . .
Cu(1) N(3) C(5) 114.5(4) ? . . .
Cu(1) N(3) C(13) 110.5(4) ? . . .
C(5) N(3) C(13) 113.8(5) ? . . .
N(1) C(1) C(2) 109.9(6) ? . . .
N(1) C(1) C(6) 109.8(6) ? . . .
C(2) C(1) C(6) 112.2(7) ? . . .
C(1) C(2) C(3) 115.4(6) ? . . .
N(2) C(3) C(2) 110.4(5) ? . . .
N(2) C(3) C(4) 111.2(4) ? . . .
C(2) C(3) C(4) 110.8(6) ? . . .
C(3) C(4) C(5) 114.2(6) ? . . .
N(3) C(5) C(4) 112.2(6) ? . . .
N(3) C(5) C(6) 109.5(6) ? . . .
C(4) C(5) C(6) 111.8(6) ? . . .
C(1) C(6) C(5) 115.0(6) ? . . .
N(1) C(7) C(8) 55.6(16) ? . . .
N(1) C(7) C(9) 108.9(19) ? . . .
N(1) C(7) C(10) 108(2) ? . . .
C(8) C(7) C(9) 64.5(16) ? . . .
C(8) C(7) C(10) 159(2) ? . . .
C(9) C(7) C(10) 116(2) ? . . .
N(1) C(8) C(7) 69.5(18) ? . . .
N(1) C(8) C(9) 121.7(15) ? . . .
C(7) C(8) C(9) 67.5(16) ? . . .
C(7) C(9) C(8) 48.0(14) ? . . .
N(2) C(11) C(12) 115.2(5) ? . . .
N(3) C(13) C(14) 116.8(6) ? . . .
Cu(1) O(1) H(1) 128.3 ? . . .
Cu(1) O(1) H(1) 128.4 ? 65603 . .
Cu(1) N(2) H(2) 104.9(4) ? . . .
C(3) N(2) H(2) 104.9(5) ? . . .
C(11) N(2) H(2) 104.7(5) ? . . .
Cu(1) N(3) H(3) 105.7(4) ? . . .
C(5) N(3) H(3) 105.9(6) ? . . .
C(13) N(3) H(3) 105.6(6) ? . . .
N(1) C(1) H(4) 108.4(8) ? . . .
C(2) C(1) H(4) 108.3(8) ? . . .
C(6) C(1) H(4) 108.2(8) ? . . .
C(1) C(2) H(5) 108.1(9) ? . . .
C(1) C(2) H(6) 107.9(8) ? . . .
C(3) C(2) H(5) 107.9(8) ? . . .
C(3) C(2) H(6) 107.9(8) ? . . .
H(5) C(2) H(6) 109.5(10) ? . . .
N(2) C(3) H(7) 108.1(7) ? . . .
C(2) C(3) H(7) 108.1(7) ? . . .
C(4) C(3) H(7) 108.1(7) ? . . .
C(3) C(4) H(8) 108.2(8) ? . . .
C(3) C(4) H(9) 108.3(7) ? . . .
C(5) C(4) H(8) 108.4(7) ? . . .
C(5) C(4) H(9) 108.3(8) ? . . .
H(8) C(4) H(9) 109.5(9) ? . . .
N(3) C(5) H(10) 107.7(8) ? . . .
C(4) C(5) H(10) 107.7(8) ? . . .
C(6) C(5) H(10) 107.8(8) ? . . .
C(1) C(6) H(11) 108.1(9) ? . . .
C(1) C(6) H(12) 108.1(9) ? . . .
C(5) C(6) H(11) 108.2(8) ? . . .
C(5) C(6) H(12) 107.9(9) ? . . .
H(11) C(6) H(12) 109.5(10) ? . . .
N(2) C(11) H(13) 108.0(7) ? . . .
N(2) C(11) H(14) 107.9(7) ? . . .
C(12) C(11) H(13) 108.2(7) ? . . .
C(12) C(11) H(14) 107.9(7) ? . . .
H(13) C(11) H(14) 109.5(8) ? . . .
C(11) C(12) H(15) 109.3 ? . . .
C(11) C(12) H(16) 109.6 ? . . .
C(11) C(12) H(17) 109.5 ? . . .
H(15) C(12) H(16) 109.5 ? . . .
H(15) C(12) H(17) 109.5 ? . . .
H(16) C(12) H(17) 109.5 ? . . .
N(3) C(13) H(18) 107.7(7) ? . . .
N(3) C(13) H(19) 107.5(7) ? . . .
C(14) C(13) H(18) 107.7(7) ? . . .
C(14) C(13) H(19) 107.6(7) ? . . .
H(18) C(13) H(19) 109.5(9) ? . . .
C(13) C(14) H(20) 109.5 ? . . .
C(13) C(14) H(21) 109.5 ? . . .
C(13) C(14) H(22) 109.4 ? . . .
H(20) C(14) H(21) 109.5 ? . . .
H(20) C(14) H(22) 109.5 ? . . .
H(21) C(14) H(22) 109.5 ? . . .

loop_
_geom_bond_atom_site_label_1
_geom_bond_atom_site_label_2
_geom_bond_distance
_geom_bond_publ_flag
_geom_bond_site_symmetry_1
_geom_bond_site_symmetry_2
Sb(1) F(1) 1.766(11) ? . .
Sb(1) F(2) 1.868(9) ? . .
Sb(1) F(3) 1.853(5) ? . .
Sb(1) F(4) 1.870(4) ? . .
Sb(1) F(5) 1.799(8) ? . .
Sb(1) F(6) 1.860(10) ? . .
Cu(1) O(1) 1.946(4) ? . .
Cu(1) O(1) 1.941(4) ? . 65603
Cu(1) N(1) 2.281(6) ? . .
Cu(1) N(2) 2.031(4) ? . .
Cu(1) N(3) 2.044(5) ? . .
N(1) C(1) 1.484(9) ? . .
N(1) C(7) 1.44(3) ? . .
N(1) C(8) 1.27(2) ? . .
N(2) C(3) 1.505(7) ? . .
N(2) C(11) 1.482(8) ? . .
N(3) C(5) 1.488(8) ? . .
N(3) C(13) 1.491(8) ? . .
C(1) C(2) 1.518(11) ? . .
C(1) C(6) 1.526(12) ? . .
C(2) C(3) 1.510(10) ? . .
C(3) C(4) 1.534(10) ? . .
C(4) C(5) 1.521(11) ? . .
C(5) C(6) 1.523(11) ? . .
C(7) C(8) 1.26(3) ? . .
C(7) C(9) 1.57(3) ? . .
C(7) C(10) 1.43(4) ? . .
C(8) C(9) 1.53(2) ? . .
C(11) C(12) 1.503(10) ? . .
C(13) C(14) 1.512(11) ? . .
O(1) H(1) 0.950 ? . .
N(2) H(2) 0.950(7) ? . .
N(3) H(3) 0.950(8) ? . .
C(1) H(4) 0.950(10) ? . .
C(2) H(5) 0.950(12) ? . .
C(2) H(6) 0.950(10) ? . .
C(3) H(7) 0.950(9) ? . .
C(4) H(8) 0.950(10) ? . .
C(4) H(9) 0.950(9) ? . .
C(5) H(10) 0.950(11) ? . .
C(6) H(11) 0.950(13) ? . .
C(6) H(12) 0.950(11) ? . .
C(11) H(13) 0.950(8) ? . .
C(11) H(14) 0.950(10) ? . .
C(12) H(15) 0.950 ? . .
C(12) H(16) 0.950 ? . .
C(12) H(17) 0.950 ? . .
C(13) H(18) 0.950(9) ? . .
C(13) H(19) 0.950(11) ? . .
C(14) H(20) 0.950 ? . .
C(14) H(21) 0.950 ? . .
C(14) H(22) 0.950 ? . .

loop_
_geom_contact_atom_site_label_1
_geom_contact_atom_site_label_2
_geom_contact_distance
_geom_contact_publ_flag
_geom_contact_site_symmetry_1
_geom_contact_site_symmetry_2
F(1) C(5) 3.296(14) ? . 45404
F(1) C(6) 3.329(14) ? . 45404
F(1) C(13) 3.471(11) ? . .
F(1) C(14) 3.246(12) ? . .
F(2) C(1) 3.534(12) ? . 75603
F(2) C(2) 3.518(11) ? . 55401
F(2) C(3) 3.362(9) ? . 55401
F(3) C(4) 3.422(10) ? . 55401
F(3) C(9) 3.309(13) ? . 65502
F(4) O(1) 2.960(7) ? . .
F(4) N(3) 3.169(7) ? . .
F(4) C(7) 3.37(2) ? . 75603
F(4) C(10) 3.03(3) ? . .
F(4) C(13) 3.449(9) ? . .
F(5) O(1) 3.173(10) ? . .
F(5) N(2) 3.100(10) ? . 65603
F(5) C(11) 3.581(11) ? . 65603
F(6) C(11) 3.390(11) ? . 55404
F(6) C(13) 3.308(13) ? . 55404
O(1) F(4) 2.960(7) ? . .
O(1) F(5) 3.173(10) ? . .
N(2) F(5) 3.100(10) ? . 65603
N(3) F(4) 3.169(7) ? . .
C(1) F(2) 3.534(12) ? . 75603
C(2) F(2) 3.518(11) ? . 55601
C(3) F(2) 3.362(9) ? . 55601
C(4) F(3) 3.422(10) ? . 55601
C(5) F(1) 3.296(14) ? . 55504
C(6) F(1) 3.329(14) ? . 55504
C(7) F(4) 3.37(2) ? . 75603
C(7) C(10) 2.70(4) ? . 75603
C(9) F(3) 3.309(13) ? . 64502
C(10) F(4) 3.03(3) ? . .
C(10) C(7) 2.70(4) ? . 75603
C(10) C(10) 2.11(4) ? . 75603
C(11) F(5) 3.581(11) ? . 65603
C(11) F(6) 3.390(11) ? . 45504
C(13) F(1) 3.471(11) ? . .
C(13) F(4) 3.449(9) ? . .
C(13) F(6) 3.308(13) ? . 45504
C(14) F(1) 3.246(12) ? . .
Sb(1) H(1) 3.145 ? . .
F(1) H(1) 3.536 ? . .
F(1) H(10) 2.550(13) ? . 45404
F(1) H(11) 3.483(14) ? . 45404
F(1) H(12) 2.741(15) ? . 45404
F(1) H(17) 3.274 ? . 55404
F(1) H(18) 2.851(12) ? . .
F(1) H(20) 3.142 ? . .
F(1) H(22) 2.769 ? . .
F(2) H(4) 2.609(12) ? . 75603
F(2) H(6) 2.868(11) ? . 55401
F(2) H(7) 2.676(9) ? . 55401
F(2) H(9) 3.165(10) ? . 55401
F(2) H(15) 2.797 ? . 65603
F(3) H(7) 2.980(9) ? . 55401
F(3) H(8) 3.195(9) ? . 55401
F(3) H(9) 3.006(11) ? . 55401
F(3) H(10) 3.548(11) ? . 45404
F(3) H(16) 3.183 ? . 55401
F(3) H(17) 3.554 ? . 55401
F(3) H(20) 3.122 ? . 45404
F(4) H(1) 2.087 ? . .
F(4) H(3) 2.325(7) ? . .
F(4) H(18) 3.079(9) ? . .
F(4) H(20) 3.289 ? . .
F(5) H(1) 2.425 ? . .
F(5) H(2) 2.179(10) ? . 65603
F(5) H(5) 3.303(11) ? . 65603
F(5) H(7) 3.428(11) ? . 55401
F(5) H(13) 3.431(11) ? . 65603
F(5) H(15) 3.232 ? . 65603
F(5) H(16) 2.881 ? . 55401
F(5) H(20) 3.569 ? . 45404
F(6) H(8) 2.870(12) ? . 55404
F(6) H(14) 2.463(11) ? . 55404
F(6) H(17) 3.495 ? . 55404
F(6) H(19) 2.415(13) ? . 55404
F(6) H(21) 3.275 ? . 55404
C(2) H(6) 3.390(10) ? . 75703
C(2) H(15) 3.276 ? . 65703
C(3) H(15) 3.523 ? . 65703
C(6) H(17) 3.586 ? . 65501
C(7) H(11) 3.46(3) ? . 75603
C(8) H(21) 3.186 ? . 64602
C(9) H(11) 3.544(15) ? . 75603
C(10) H(11) 2.93(3) ? . 75603
C(11) H(12) 3.596(10) ? . 45501
C(12) H(5) 3.248(11) ? . 65703
C(12) H(7) 3.543(10) ? . 65703
C(12) H(12) 3.191(10) ? . 45501
C(12) H(16) 3.529 ? . 65703
C(12) H(20) 3.498 ? . 45504
C(12) H(22) 3.554 ? . 45504
C(14) H(17) 3.038 ? . 55404
H(1) Sb(1) 3.145 ? . .
H(1) F(1) 3.536 ? . .
H(1) F(4) 2.087 ? . .
H(1) F(5) 2.425 ? . .
H(2) F(5) 2.179(10) ? . 65603
H(2) H(16) 3.241 ? . 65703
H(3) F(4) 2.325(7) ? . .
H(4) F(2) 2.609(12) ? . 75603
H(4) H(6) 3.173(10) ? . 75703
H(4) H(13) 3.599(10) ? . 65501
H(4) H(15) 2.938 ? . 65501
H(5) F(5) 3.303(11) ? . 65603
H(5) C(12) 3.248(11) ? . 65703
H(5) H(6) 3.425(10) ? . 75703
H(5) H(15) 2.846 ? . 65703
H(5) H(16) 3.163 ? . 65703
H(5) H(17) 3.202 ? . 65703
H(5) H(21) 3.234 ? . 64602
H(5) H(22) 3.536 ? . 64602
H(6) F(2) 2.868(11) ? . 55601
H(6) C(2) 3.390(10) ? . 75703
H(6) H(4) 3.173(10) ? . 75703
H(6) H(5) 3.425(10) ? . 75703
H(6) H(6) 2.691(10) ? . 75703
H(6) H(15) 3.063 ? . 65703
H(7) F(2) 2.676(9) ? . 55601
H(7) F(3) 2.980(9) ? . 55601
H(7) F(5) 3.428(11) ? . 55601
H(7) C(12) 3.543(10) ? . 65703
H(7) H(15) 2.912 ? . 65703
H(7) H(16) 3.300 ? . 65703
H(8) F(3) 3.195(9) ? . 55601
H(8) F(6) 2.870(12) ? . 45504
H(9) F(2) 3.165(10) ? . 55601
H(9) F(3) 3.006(11) ? . 55601
H(9) H(18) 3.474(10) ? . 55504
H(9) H(22) 2.934 ? . 55504
H(10) F(1) 2.550(13) ? . 55504
H(10) F(3) 3.548(11) ? . 55504
H(11) F(1) 3.483(14) ? . 55504
H(11) C(7) 3.46(3) ? . 75603
H(11) C(9) 3.544(15) ? . 75603
H(11) C(10) 2.93(3) ? . 75603
H(11) H(13) 3.261(9) ? . 65501
H(12) F(1) 2.741(15) ? . 55504
H(12) C(11) 3.596(10) ? . 65501
H(12) C(12) 3.191(10) ? . 65501
H(12) H(13) 3.232(10) ? . 65501
H(12) H(15) 3.003 ? . 65501
H(12) H(17) 2.704 ? . 65501
H(12) H(22) 2.894 ? . 55504
H(13) F(5) 3.431(11) ? . 65603
H(13) H(4) 3.599(10) ? . 45501
H(13) H(11) 3.261(9) ? . 45501
H(13) H(12) 3.232(10) ? . 45501
H(14) F(6) 2.463(11) ? . 45504
H(15) F(2) 2.797 ? . 65603
H(15) F(5) 3.232 ? . 65603
H(15) C(2) 3.276 ? . 65703
H(15) C(3) 3.523 ? . 65703
H(15) H(4) 2.938 ? . 45501
H(15) H(5) 2.846 ? . 65703
H(15) H(6) 3.063 ? . 65703
H(15) H(7) 2.912 ? . 65703
H(15) H(12) 3.003 ? . 45501
H(15) H(16) 3.270 ? . 65703
H(16) F(3) 3.183 ? . 55601
H(16) F(5) 2.881 ? . 55601
H(16) C(12) 3.529 ? . 65703
H(16) H(2) 3.241 ? . 65703
H(16) H(5) 3.163 ? . 65703
H(16) H(7) 3.300 ? . 65703
H(16) H(15) 3.270 ? . 65703
H(16) H(16) 2.948 ? . 65703
H(16) H(20) 3.569 ? . 45504
H(17) F(1) 3.274 ? . 45504
H(17) F(3) 3.554 ? . 55601
H(17) F(6) 3.495 ? . 45504
H(17) C(6) 3.586 ? . 45501
H(17) C(14) 3.038 ? . 45504
H(17) H(5) 3.202 ? . 65703
H(17) H(12) 2.704 ? . 45501
H(17) H(20) 2.650 ? . 45504
H(17) H(21) 3.385 ? . 45504
H(17) H(22) 2.658 ? . 45504
H(18) F(1) 2.851(12) ? . .
H(18) F(4) 3.079(9) ? . .
H(18) H(9) 3.474(10) ? . 45404
H(19) F(6) 2.415(13) ? . 45504
H(20) F(1) 3.142 ? . .
H(20) F(3) 3.122 ? . 55504
H(20) F(4) 3.289 ? . .
H(20) F(5) 3.569 ? . 55504
H(20) C(12) 3.498 ? . 55404
H(20) H(16) 3.569 ? . 55404
H(20) H(17) 2.650 ? . 55404
H(21) F(6) 3.275 ? . 45504
H(21) C(8) 3.186 ? . 65602
H(21) H(5) 3.234 ? . 65602
H(21) H(17) 3.385 ? . 55404
H(22) F(1) 2.769 ? . .
H(22) C(12) 3.554 ? . 55404
H(22) H(5) 3.536 ? . 65602
H(22) H(9) 2.934 ? . 45404
H(22) H(12) 2.894 ? . 45404
H(22) H(17) 2.658 ? . 55404
Cu(1) Cu(1) 3.0495(9) ? . 65603
O(1) O(1) 2.409(6) ? 65603 .
Cu(1) O(1) 1.941(4) ? . 65603
N(1) O(1) 3.341(7) ? . .
O(1) N(3) 3.938(7) ? 65603 .
C(14) O(1) 4.658(9) ? . .
C(13) O(1) 3.391(8) ? . .
C(11) O(1) 4.579(8) ? . .
C(12) O(1) 6.039(8) ? . .

loop_
_geom_torsion_atom_site_label_1
_geom_torsion_atom_site_label_2
_geom_torsion_atom_site_label_3
_geom_torsion_atom_site_label_4
_geom_torsion
_geom_torsion_publ_flag
_geom_torsion_site_symmetry_1
_geom_torsion_site_symmetry_2
_geom_torsion_site_symmetry_3
_geom_torsion_site_symmetry_4
O(1) Cu(1) N(1) C(1) 139.1(4) ? . . . .
O(1) Cu(1) N(1) C(7) -3.0(14) ? . . . .
O(1) Cu(1) N(1) C(8) -67.2(13) ? . . . .
N(1) Cu(1) O(1) Cu(1) 103.4(2) ? . . . 65603
O(1) Cu(1) N(2) C(3) -163.3(6) ? . . . .
O(1) Cu(1) N(2) C(11) -31.3(10) ? . . . .
N(2) Cu(1) O(1) Cu(1) -41.7(8) ? . . . 65603
O(1) Cu(1) N(3) C(5) -153.2(4) ? . . . .
O(1) Cu(1) N(3) C(13) 76.7(4) ? . . . .
N(3) Cu(1) O(1) Cu(1) -166.0(2) ? . . . 65603
O(1) Cu(1) N(1) C(1) -141.1(4) ? 65603 . . .
O(1) Cu(1) N(1) C(7) 76.9(14) ? 65603 . . .
O(1) Cu(1) N(1) C(8) 12.6(13) ? 65603 . . .
N(1) Cu(1) O(1) Cu(1) -101.2(2) ? . . 65603 65603
O(1) Cu(1) N(2) C(3) 156.4(4) ? 65603 . . .
O(1) Cu(1) N(2) C(11) -71.6(4) ? 65603 . . .
N(2) Cu(1) O(1) Cu(1) 170.0(2) ? . . 65603 65603
O(1) Cu(1) N(3) C(5) 156.0(6) ? 65603 . . .
O(1) Cu(1) N(3) C(13) 25.9(9) ? 65603 . . .
N(3) Cu(1) O(1) Cu(1) 52.8(8) ? . . 65603 65603
N(1) Cu(1) N(2) C(3) 50.5(4) ? . . . .
N(1) Cu(1) N(2) C(11) -177.5(4) ? . . . .
N(2) Cu(1) N(1) C(1) -49.6(5) ? . . . .
N(2) Cu(1) N(1) C(7) 168.4(14) ? . . . .
N(2) Cu(1) N(1) C(8) 104.1(13) ? . . . .
N(1) Cu(1) N(3) C(5) -49.0(5) ? . . . .
N(1) Cu(1) N(3) C(13) -179.1(4) ? . . . .
N(3) Cu(1) N(1) C(1) 46.6(5) ? . . . .
N(3) Cu(1) N(1) C(7) -95.5(14) ? . . . .
N(3) Cu(1) N(1) C(8) -159.7(13) ? . . . .
N(2) Cu(1) N(3) C(5) 39.3(5) ? . . . .
N(2) Cu(1) N(3) C(13) -90.8(4) ? . . . .
N(3) Cu(1) N(2) C(3) -39.3(4) ? . . . .
N(3) Cu(1) N(2) C(11) 92.7(4) ? . . . .
Cu(1) N(1) C(1) C(2) 63.1(6) ? . . . .
Cu(1) N(1) C(1) C(6) -60.9(7) ? . . . .
Cu(1) N(1) C(7) C(8) -117.8(13) ? . . . .
Cu(1) N(1) C(7) C(9) -79.6(17) ? . . . .
Cu(1) N(1) C(7) C(10) 47(2) ? . . . .
Cu(1) N(1) C(8) C(7) 98.5(16) ? . . . .
Cu(1) N(1) C(8) C(9) 54(2) ? . . . .
C(1) N(1) C(7) C(8) 103.9(15) ? . . . .
C(1) N(1) C(7) C(9) 142.1(11) ? . . . .
C(1) N(1) C(7) C(10) -92(2) ? . . . .
C(7) N(1) C(1) C(2) -156.7(15) ? . . . .
C(7) N(1) C(1) C(6) 79.4(15) ? . . . .
C(1) N(1) C(8) C(7) -109.2(15) ? . . . .
C(1) N(1) C(8) C(9) -154.0(12) ? . . . .
C(8) N(1) C(1) C(2) -93.3(13) ? . . . .
C(8) N(1) C(1) C(6) 142.8(12) ? . . . .
C(7) N(1) C(8) C(9) -44.7(18) ? . . . .
C(8) N(1) C(7) C(9) 38.2(15) ? . . . .
C(8) N(1) C(7) C(10) 164(2) ? . . . .
Cu(1) N(2) C(3) C(2) -66.9(6) ? . . . .
Cu(1) N(2) C(3) C(4) 56.5(6) ? . . . .
Cu(1) N(2) C(11) C(12) 168.8(5) ? . . . .
C(3) N(2) C(11) C(12) -58.2(7) ? . . . .
C(11) N(2) C(3) C(2) 161.5(5) ? . . . .
C(11) N(2) C(3) C(4) -75.0(6) ? . . . .
Cu(1) N(3) C(5) C(4) -57.4(6) ? . . . .
Cu(1) N(3) C(5) C(6) 67.3(7) ? . . . .
Cu(1) N(3) C(13) C(14) -176.0(5) ? . . . .
C(5) N(3) C(13) C(14) 53.6(8) ? . . . .
C(13) N(3) C(5) C(4) 71.0(7) ? . . . .
C(13) N(3) C(5) C(6) -164.2(6) ? . . . .
N(1) C(1) C(2) C(3) -74.2(8) ? . . . .
N(1) C(1) C(6) C(5) 76.0(8) ? . . . .
C(2) C(1) C(6) C(5) -46.6(8) ? . . . .
C(6) C(1) C(2) C(3) 48.3(8) ? . . . .
C(1) C(2) C(3) N(2) 73.1(7) ? . . . .
C(1) C(2) C(3) C(4) -50.5(8) ? . . . .
N(2) C(3) C(4) C(5) -71.6(7) ? . . . .
C(2) C(3) C(4) C(5) 51.6(7) ? . . . .
C(3) C(4) C(5) N(3) 72.9(7) ? . . . .
C(3) C(4) C(5) C(6) -50.6(8) ? . . . .
N(3) C(5) C(6) C(1) -77.0(8) ? . . . .
C(4) C(5) C(6) C(1) 48.0(9) ? . . . .
N(1) C(7) C(8) C(9) 139.6(14) ? . . . .
N(1) C(7) C(9) C(8) -34.4(14) ? . . . .
C(9) C(7) C(8) N(1) -139.6(14) ? . . . .
C(10) C(7) C(8) N(1) -44(7) ? . . . .
C(10) C(7) C(8) C(9) 95(7) ? . . . .
C(10) C(7) C(9) C(8) -156(3) ? . . . .
N(1) C(8) C(9) C(7) 45.5(19) ? . . . .
